data_4024444
loop_
_publ_author_name
'Gwendolyn A. Marriner'
'Sean M. Kerwin'

_publ_section_title
;
An Improved Synthesis of (\+-)-N'-Nitrosonornicotine 5'-Acetate
;
_journal_name_full 'Journal of Organic Chemistry'
_journal_page_first 2891
_journal_page_last 2892
_journal_paper_doi 10.1021/jo9000417
_journal_volume 74
_journal_year 2009
_chemical_formula_sum 'C16 H26 N2 O3 S'
_chemical_formula_weight 326.45
_chemical_name_systematic
; 
 ? 
;
_space_group_IT_number 2
_symmetry_cell_setting triclinic
_symmetry_space_group_name_Hall '-P 1'
_symmetry_space_group_name_H-M 'P -1'
_atom_sites_solution_hydrogens geom
_atom_sites_solution_primary direct
_atom_sites_solution_secondary difmap
_audit_creation_method SHELXL-97
_cell_angle_alpha 103.933(2)
_cell_angle_beta 91.236(2)
_cell_angle_gamma 92.306(2)
_cell_formula_units_Z 4
_cell_length_a 9.9862(5)
_cell_length_b 10.0925(5)
_cell_length_c 17.6731(10)
_cell_measurement_reflns_used 7670
_cell_measurement_temperature 153(2)
_cell_measurement_theta_max 27.5
_cell_measurement_theta_min 1.0
_cell_volume 1726.49(16)
_computing_cell_refinement 'Collect software, Nonius B.V. 1998'
_computing_data_collection 'Collect software, Nonius B.V. 1998'
_computing_data_reduction
;
DENZO and Scalepack (Otwinoski and Minor, 1997)
;
_computing_molecular_graphics 'XP SHELXTL/PC, Siemens Analytical'
_computing_structure_refinement 'XL SHELXTL/PC, Siemens Analytical'
_computing_structure_solution
;
SIR97 - Altomare A., Burla M.C., Camalli M., Cascarano G.L., Giacovazzo C., 
Guagliardi A., Moliterni A.G.G., Polidori G.,Spagna R.
;
_diffrn_ambient_temperature 153(2)
_diffrn_measured_fraction_theta_full 0.997
_diffrn_measured_fraction_theta_max 0.997
_diffrn_measurement_device_type 'Nonius Kappa CCD'
_diffrn_measurement_method \w-scans
_diffrn_radiation_monochromator graphite
_diffrn_radiation_source 'fine-focus sealed tube'
_diffrn_radiation_type MoK\a
_diffrn_radiation_wavelength 0.71069
_diffrn_reflns_av_R_equivalents 0.0315
_diffrn_reflns_av_sigmaI/netI 0.0677
_diffrn_reflns_limit_h_max 12
_diffrn_reflns_limit_h_min -12
_diffrn_reflns_limit_k_max 13
_diffrn_reflns_limit_k_min -10
_diffrn_reflns_limit_l_max 22
_diffrn_reflns_limit_l_min -22
_diffrn_reflns_number 13579
_diffrn_reflns_theta_full 27.50
_diffrn_reflns_theta_max 27.50
_diffrn_reflns_theta_min 2.04
_exptl_absorpt_coefficient_mu 0.201
_exptl_absorpt_correction_type none
_exptl_crystal_colour colorless
_exptl_crystal_density_diffrn 1.256
_exptl_crystal_density_method 'not measured'
_exptl_crystal_description prisms
_exptl_crystal_F_000 704
_exptl_crystal_size_max 0.13
_exptl_crystal_size_mid 0.12
_exptl_crystal_size_min 0.10
_refine_diff_density_max 0.673
_refine_diff_density_min -0.326
_refine_diff_density_rms 0.054
_refine_ls_extinction_method none
_refine_ls_goodness_of_fit_ref 1.007
_refine_ls_hydrogen_treatment mixed
_refine_ls_matrix_type full
_refine_ls_number_parameters 411
_refine_ls_number_reflns 7892
_refine_ls_number_restraints 0
_refine_ls_restrained_S_all 1.007
_refine_ls_R_factor_all 0.1010
_refine_ls_R_factor_gt 0.0487
_refine_ls_shift/su_max 0.001
_refine_ls_shift/su_mean 0.000
_refine_ls_structure_factor_coef Fsqd
_refine_ls_weighting_details 'calc w=1/[\s^2^(Fo^2^)+(0.0498P)^2^+0.4537P] where P=(Fo^2^+2Fc^2^)/3'
_refine_ls_weighting_scheme calc
_refine_ls_wR_factor_gt 0.1040
_refine_ls_wR_factor_ref 0.1257
_reflns_number_gt 4825
_reflns_number_total 7892
_reflns_threshold_expression >2sigma(I)
_cod_data_source_file jo9000417_si_002.cif
_cod_data_source_block wm20209
_cod_depositor_comments
;
The following automatic conversions were performed:
'_symmetry_cell_setting' value 'Triclinic' changed to 'triclinic'
according to '/home/saulius/struct/CIF-dictionaries/cif_core.dic'
dictionary named 'cif_core.dic' version 2.4.1 from 2010-06-29.

Automatic conversion script
Id: cif_fix_enum 1527 2010-12-29 10:47:43Z saulius 
;
_cod_original_sg_symbol_H-M P-1
_cod_database_code 4024444

loop_
_symmetry_equiv_pos_as_xyz
'x, y, z'
'-x, -y, -z'

loop_
_atom_site_label
_atom_site_type_symbol
_atom_site_fract_x
_atom_site_fract_y
_atom_site_fract_z
_atom_site_U_iso_or_equiv
_atom_site_adp_type
_atom_site_occupancy
_atom_site_symmetry_multiplicity
_atom_site_calc_flag
_atom_site_refinement_flags
_atom_site_disorder_assembly
_atom_site_disorder_group
S1A S 0.86592(5) 0.34054(5) 0.54003(3) 0.02635(14) Uani 1 1 d . . .
O1A O 0.95079(13) 0.22175(15) 0.53831(8) 0.0337(4) Uani 1 1 d . . .
O2A O 0.54402(14) 0.52792(14) 0.31859(8) 0.0310(4) Uani 1 1 d . . .
O3A O 0.56883(14) 0.35742(14) 0.20476(7) 0.0298(3) Uani 1 1 d . . .
N1A N 0.70300(16) 0.29191(18) 0.53471(10) 0.0241(4) Uani 1 1 d . . .
N2A N 0.35296(17) -0.02081(17) 0.41721(10) 0.0289(4) Uani 1 1 d . . .
C1A C 0.64683(19) 0.2380(2) 0.45390(10) 0.0220(4) Uani 1 1 d . . .
H1A H 0.7060 0.1668 0.4246 0.026 Uiso 1 1 calc R . .
C2A C 0.50847(18) 0.17369(19) 0.45869(10) 0.0200(4) Uani 1 1 d . . .
C3A C 0.4732(2) 0.0428(2) 0.41611(11) 0.0244(4) Uani 1 1 d . . .
H3A H 0.5388 -0.0057 0.3837 0.029 Uiso 1 1 calc R . .
C4A C 0.2613(2) 0.0503(2) 0.46244(12) 0.0298(5) Uani 1 1 d . . .
H4A H 0.1752 0.0077 0.4643 0.036 Uiso 1 1 calc R . .
C5A C 0.2857(2) 0.1820(2) 0.50633(12) 0.0320(5) Uani 1 1 d . . .
H5A H 0.2174 0.2290 0.5370 0.038 Uiso 1 1 calc R . .
C6A C 0.4111(2) 0.2449(2) 0.50521(11) 0.0268(5) Uani 1 1 d . . .
H6A H 0.4305 0.3352 0.5357 0.032 Uiso 1 1 calc R . .
C7A C 0.6407(2) 0.3549(2) 0.41260(11) 0.0258(5) Uani 1 1 d . . .
H7A1 H 0.5770 0.4219 0.4394 0.031 Uiso 1 1 calc R . .
H7A2 H 0.7303 0.4021 0.4163 0.031 Uiso 1 1 calc R . .
C8A C 0.5969(2) 0.3045(2) 0.32713(11) 0.0255(5) Uani 1 1 d . . .
H8A1 H 0.6500 0.2255 0.3028 0.031 Uiso 1 1 calc R . .
H8A2 H 0.5014 0.2726 0.3237 0.031 Uiso 1 1 calc R . .
C9A C 0.6142(2) 0.4127(2) 0.28237(11) 0.0271(5) Uani 1 1 d . . .
H9A H 0.7117 0.4399 0.2827 0.032 Uiso 1 1 calc R . .
C10A C 0.5615(2) 0.6348(2) 0.27836(12) 0.0343(5) Uani 1 1 d . . .
H10A H 0.6574 0.6650 0.2808 0.041 Uiso 1 1 calc R . .
H10B H 0.5099 0.7141 0.3040 0.041 Uiso 1 1 calc R . .
C11A C 0.5140(2) 0.5843(2) 0.19430(12) 0.0375(6) Uani 1 1 d . . .
H11A H 0.4158 0.5649 0.1913 0.045 Uiso 1 1 calc R . .
H11B H 0.5344 0.6549 0.1654 0.045 Uiso 1 1 calc R . .
C12A C 0.5847(2) 0.4558(2) 0.15884(12) 0.0393(6) Uani 1 1 d . . .
H12A H 0.5478 0.4161 0.1054 0.047 Uiso 1 1 calc R . .
H12B H 0.6814 0.4786 0.1552 0.047 Uiso 1 1 calc R . .
C13A C 0.8740(2) 0.4413(2) 0.64159(12) 0.0332(5) Uani 1 1 d . . .
C14A C 0.8242(2) 0.3544(3) 0.69548(13) 0.0473(7) Uani 1 1 d . . .
H14A H 0.8688 0.2674 0.6837 0.071 Uiso 1 1 calc R . .
H14B H 0.7271 0.3369 0.6876 0.071 Uiso 1 1 calc R . .
H14C H 0.8448 0.4029 0.7498 0.071 Uiso 1 1 calc R . .
C15A C 0.7925(3) 0.5670(3) 0.64613(18) 0.0619(8) Uani 1 1 d . . .
H15A H 0.8052 0.6286 0.6981 0.093 Uiso 1 1 calc R . .
H15B H 0.6973 0.5391 0.6364 0.093 Uiso 1 1 calc R . .
H15C H 0.8226 0.6144 0.6067 0.093 Uiso 1 1 calc R . .
C16A C 1.0230(2) 0.4810(2) 0.65751(14) 0.0431(6) Uani 1 1 d . . .
H16A H 1.0540 0.5336 0.6207 0.065 Uiso 1 1 calc R . .
H16B H 1.0739 0.3982 0.6510 0.065 Uiso 1 1 calc R . .
H16C H 1.0367 0.5368 0.7110 0.065 Uiso 1 1 calc R . .
S1 S 0.64588(5) 0.14752(5) -0.03840(3) 0.02436(14) Uani 1 1 d . . .
O1 O 0.56448(13) 0.26787(14) -0.03915(8) 0.0311(3) Uani 1 1 d . . .
O2 O 0.84051(14) -0.02825(14) 0.19252(8) 0.0314(4) Uani 1 1 d . . .
O3 O 0.93197(14) 0.14383(15) 0.29508(8) 0.0339(4) Uani 1 1 d . . .
N1 N 0.81084(16) 0.19113(18) -0.03874(9) 0.0224(4) Uani 1 1 d . . .
N2 N 1.15057(17) 0.52250(17) 0.08189(10) 0.0291(4) Uani 1 1 d . . .
C1 C 0.86942(18) 0.24924(19) 0.04133(10) 0.0212(4) Uani 1 1 d . . .
H1 H 0.8074 0.3170 0.0709 0.025 Uiso 1 1 calc R . .
C2 C 1.00334(19) 0.32149(19) 0.03641(11) 0.0211(4) Uani 1 1 d . . .
C3 C 1.0333(2) 0.4527(2) 0.08138(11) 0.0252(5) Uani 1 1 d . . .
H3 H 0.9657 0.4963 0.1142 0.030 Uiso 1 1 calc R . .
C4 C 1.2450(2) 0.4586(2) 0.03572(12) 0.0302(5) Uani 1 1 d . . .
H4 H 1.3293 0.5054 0.0353 0.036 Uiso 1 1 calc R . .
C5 C 1.2256(2) 0.3279(2) -0.01133(12) 0.0305(5) Uani 1 1 d . . .
H5 H 1.2954 0.2862 -0.0430 0.037 Uiso 1 1 calc R . .
C6 C 1.10277(19) 0.2587(2) -0.01161(12) 0.0267(5) Uani 1 1 d . . .
H6 H 1.0867 0.1695 -0.0442 0.032 Uiso 1 1 calc R . .
C7 C 0.88413(19) 0.13424(19) 0.08377(11) 0.0228(4) Uani 1 1 d . . .
H7A H 0.8037 0.0713 0.0722 0.027 Uiso 1 1 calc R . .
H7B H 0.9630 0.0814 0.0642 0.027 Uiso 1 1 calc R . .
C8 C 0.9011(2) 0.1901(2) 0.17150(11) 0.0271(5) Uani 1 1 d . . .
H8A H 0.9736 0.2626 0.1823 0.033 Uiso 1 1 calc R . .
H8B H 0.8172 0.2325 0.1917 0.033 Uiso 1 1 calc R . .
C9 C 0.9339(2) 0.0833(2) 0.21461(11) 0.0251(5) Uani 1 1 d . . .
H9 H 1.0258 0.0513 0.2010 0.030 Uiso 1 1 calc R . .
C10 C 0.8726(2) -0.1335(2) 0.23088(13) 0.0387(6) Uani 1 1 d . . .
H10C H 0.9610 -0.1689 0.2142 0.046 Uiso 1 1 calc R . .
H10D H 0.8046 -0.2100 0.2160 0.046 Uiso 1 1 calc R . .
C11 C 0.8761(2) -0.0779(2) 0.31818(13) 0.0415(6) Uani 1 1 d . . .
H11C H 0.9084 -0.1478 0.3442 0.050 Uiso 1 1 calc R . .
H11D H 0.7848 -0.0548 0.3360 0.050 Uiso 1 1 calc R . .
C12 C 0.9687(2) 0.0483(2) 0.33948(12) 0.0404(6) Uani 1 1 d . . .
H12C H 0.9634 0.0914 0.3959 0.048 Uiso 1 1 calc R . .
H12D H 1.0623 0.0226 0.3288 0.048 Uiso 1 1 calc R . .
C13 C 0.62820(19) 0.0342(2) -0.13662(11) 0.0275(5) Uani 1 1 d . . .
C14 C 0.6938(2) -0.0987(2) -0.13281(15) 0.0440(6) Uani 1 1 d . . .
H14D H 0.6483 -0.1394 -0.0947 0.066 Uiso 1 1 calc R . .
H14E H 0.7886 -0.0790 -0.1170 0.066 Uiso 1 1 calc R . .
H14F H 0.6866 -0.1626 -0.1843 0.066 Uiso 1 1 calc R . .
C15 C 0.4767(2) 0.0098(2) -0.15132(13) 0.0393(6) Uani 1 1 d . . .
H15D H 0.4588 -0.0566 -0.2013 0.059 Uiso 1 1 calc R . .
H15E H 0.4365 0.0962 -0.1527 0.059 Uiso 1 1 calc R . .
H15F H 0.4379 -0.0258 -0.1093 0.059 Uiso 1 1 calc R . .
C16 C 0.6904(2) 0.1011(2) -0.19670(12) 0.0360(5) Uani 1 1 d . . .
H16D H 0.6678 0.0450 -0.2492 0.054 Uiso 1 1 calc R . .
H16E H 0.7880 0.1093 -0.1885 0.054 Uiso 1 1 calc R . .
H16F H 0.6554 0.1922 -0.1912 0.054 Uiso 1 1 calc R . .
H1N H 0.825(2) 0.246(2) -0.0657(12) 0.026(6) Uiso 1 1 d . . .
H1NA H 0.686(2) 0.238(2) 0.5608(13) 0.032(6) Uiso 1 1 d . . .

loop_
_atom_site_aniso_label
_atom_site_aniso_U_11
_atom_site_aniso_U_22
_atom_site_aniso_U_33
_atom_site_aniso_U_23
_atom_site_aniso_U_13
_atom_site_aniso_U_12
S1A 0.0208(3) 0.0328(3) 0.0246(3) 0.0070(2) -0.0008(2) -0.0065(2)
O1A 0.0229(8) 0.0369(9) 0.0352(9) -0.0034(7) -0.0001(6) 0.0020(6)
O2A 0.0379(9) 0.0283(8) 0.0271(8) 0.0066(6) 0.0053(6) 0.0030(7)
O3A 0.0407(9) 0.0289(8) 0.0190(7) 0.0039(6) -0.0031(6) 0.0053(7)
N1A 0.0221(9) 0.0285(10) 0.0223(9) 0.0085(8) -0.0023(7) -0.0075(7)
N2A 0.0297(10) 0.0295(10) 0.0274(10) 0.0094(8) -0.0066(8) -0.0107(8)
C1A 0.0227(10) 0.0226(11) 0.0196(10) 0.0036(8) -0.0017(8) -0.0027(8)
C2A 0.0196(10) 0.0213(11) 0.0199(10) 0.0075(8) -0.0027(8) -0.0020(8)
C3A 0.0254(11) 0.0259(12) 0.0214(11) 0.0053(9) -0.0018(8) -0.0023(9)
C4A 0.0219(11) 0.0392(14) 0.0318(12) 0.0172(10) -0.0058(9) -0.0078(10)
C5A 0.0238(11) 0.0406(14) 0.0356(13) 0.0163(11) 0.0026(9) 0.0042(10)
C6A 0.0279(12) 0.0224(11) 0.0295(12) 0.0054(9) -0.0006(9) 0.0006(9)
C7A 0.0283(11) 0.0255(11) 0.0230(11) 0.0063(9) -0.0025(8) -0.0062(9)
C8A 0.0272(11) 0.0249(11) 0.0233(11) 0.0043(9) -0.0020(9) -0.0014(9)
C9A 0.0297(12) 0.0302(12) 0.0209(11) 0.0054(9) -0.0009(9) 0.0022(9)
C10A 0.0453(14) 0.0258(12) 0.0335(13) 0.0107(10) 0.0019(10) 0.0013(10)
C11A 0.0430(14) 0.0382(14) 0.0350(13) 0.0141(11) 0.0038(10) 0.0115(11)
C12A 0.0528(15) 0.0447(15) 0.0239(12) 0.0132(11) 0.0043(10) 0.0131(12)
C13A 0.0246(12) 0.0321(13) 0.0343(12) -0.0076(10) -0.0039(9) -0.0020(9)
C14A 0.0333(13) 0.078(2) 0.0244(12) 0.0005(12) 0.0017(10) -0.0041(13)
C15A 0.0382(15) 0.0368(15) 0.094(2) -0.0156(15) -0.0127(14) 0.0073(12)
C16A 0.0244(12) 0.0431(15) 0.0499(15) -0.0100(12) -0.0094(10) -0.0043(10)
S1 0.0198(3) 0.0304(3) 0.0227(3) 0.0070(2) -0.0006(2) -0.0045(2)
O1 0.0236(8) 0.0313(9) 0.0341(8) -0.0004(7) 0.0008(6) 0.0020(6)
O2 0.0314(8) 0.0316(9) 0.0336(8) 0.0137(7) -0.0033(6) -0.0044(7)
O3 0.0445(9) 0.0373(9) 0.0199(8) 0.0063(7) -0.0024(6) 0.0060(7)
N1 0.0201(9) 0.0277(10) 0.0200(9) 0.0084(8) -0.0024(7) -0.0070(7)
N2 0.0305(10) 0.0274(10) 0.0292(10) 0.0082(8) -0.0066(8) -0.0068(8)
C1 0.0212(10) 0.0230(11) 0.0186(10) 0.0033(8) -0.0003(8) 0.0006(8)
C2 0.0218(10) 0.0214(11) 0.0210(10) 0.0075(8) -0.0046(8) -0.0005(8)
C3 0.0271(11) 0.0261(12) 0.0224(11) 0.0068(9) -0.0024(9) -0.0021(9)
C4 0.0234(11) 0.0345(13) 0.0356(12) 0.0165(10) -0.0067(9) -0.0071(10)
C5 0.0239(11) 0.0330(13) 0.0372(13) 0.0131(10) 0.0051(9) 0.0026(9)
C6 0.0264(11) 0.0216(11) 0.0313(12) 0.0051(9) 0.0013(9) -0.0004(9)
C7 0.0239(11) 0.0210(11) 0.0227(10) 0.0046(8) -0.0013(8) -0.0030(8)
C8 0.0331(12) 0.0257(12) 0.0222(11) 0.0052(9) 0.0014(9) -0.0001(9)
C9 0.0249(11) 0.0286(12) 0.0215(11) 0.0057(9) 0.0006(8) 0.0012(9)
C10 0.0456(14) 0.0361(14) 0.0400(14) 0.0198(11) 0.0047(11) 0.0017(11)
C11 0.0455(15) 0.0491(16) 0.0387(14) 0.0240(12) 0.0143(11) 0.0176(12)
C12 0.0483(15) 0.0539(16) 0.0225(12) 0.0141(11) -0.0007(10) 0.0156(12)
C13 0.0224(11) 0.0273(12) 0.0287(11) -0.0002(9) -0.0060(9) -0.0008(9)
C14 0.0366(14) 0.0309(13) 0.0598(16) 0.0026(12) -0.0062(12) 0.0026(11)
C15 0.0285(12) 0.0387(14) 0.0420(14) -0.0054(11) -0.0095(10) -0.0023(10)
C16 0.0340(13) 0.0495(15) 0.0226(11) 0.0042(10) -0.0006(9) 0.0092(11)

loop_
_atom_type_symbol
_atom_type_description
_atom_type_scat_dispersion_real
_atom_type_scat_dispersion_imag
_atom_type_scat_source
C C 0.0033 0.0016 'International Tables Vol C Tables 4.2.6.8 and 6.1.1.4'
H H 0.0000 0.0000 'International Tables Vol C Tables 4.2.6.8 and 6.1.1.4'
N N 0.0061 0.0033 'International Tables Vol C Tables 4.2.6.8 and 6.1.1.4'
O O 0.0106 0.0060 'International Tables Vol C Tables 4.2.6.8 and 6.1.1.4'
S S 0.1246 0.1234 'International Tables Vol C Tables 4.2.6.8 and 6.1.1.4'

loop_
_geom_angle_atom_site_label_1
_geom_angle_atom_site_label_2
_geom_angle_atom_site_label_3
_geom_angle
_geom_angle_site_symmetry_1
_geom_angle_site_symmetry_3
_geom_angle_publ_flag
O1A S1A N1A 110.63(9) . . ?
O1A S1A C13A 105.77(9) . . ?
N1A S1A C13A 98.08(9) . . ?
C9A O2A C10A 110.84(15) . . ?
C9A O3A C12A 111.05(16) . . ?
C1A N1A S1A 114.53(13) . . ?
C1A N1A H1NA 109.7(16) . . ?
S1A N1A H1NA 112.8(15) . . ?
C3A N2A C4A 116.62(18) . . ?
N1A C1A C2A 108.31(15) . . ?
N1A C1A C7A 109.43(15) . . ?
C2A C1A C7A 111.16(15) . . ?
N1A C1A H1A 109.3 . . ?
C2A C1A H1A 109.3 . . ?
C7A C1A H1A 109.3 . . ?
C3A C2A C6A 117.36(18) . . ?
C3A C2A C1A 121.20(17) . . ?
C6A C2A C1A 121.43(18) . . ?
N2A C3A C2A 124.64(19) . . ?
N2A C3A H3A 117.7 . . ?
C2A C3A H3A 117.7 . . ?
N2A C4A C5A 123.28(19) . . ?
N2A C4A H4A 118.4 . . ?
C5A C4A H4A 118.4 . . ?
C4A C5A C6A 119.1(2) . . ?
C4A C5A H5A 120.4 . . ?
C6A C5A H5A 120.4 . . ?
C5A C6A C2A 119.0(2) . . ?
C5A C6A H6A 120.5 . . ?
C2A C6A H6A 120.5 . . ?
C8A C7A C1A 112.17(16) . . ?
C8A C7A H7A1 109.2 . . ?
C1A C7A H7A1 109.2 . . ?
C8A C7A H7A2 109.2 . . ?
C1A C7A H7A2 109.2 . . ?
H7A1 C7A H7A2 107.9 . . ?
C9A C8A C7A 112.79(16) . . ?
C9A C8A H8A1 109.0 . . ?
C7A C8A H8A1 109.0 . . ?
C9A C8A H8A2 109.0 . . ?
C7A C8A H8A2 109.0 . . ?
H8A1 C8A H8A2 107.8 . . ?
O2A C9A O3A 112.18(15) . . ?
O2A C9A C8A 109.45(16) . . ?
O3A C9A C8A 108.55(16) . . ?
O2A C9A H9A 108.9 . . ?
O3A C9A H9A 108.9 . . ?
C8A C9A H9A 108.9 . . ?
O2A C10A C11A 110.09(17) . . ?
O2A C10A H10A 109.6 . . ?
C11A C10A H10A 109.6 . . ?
O2A C10A H10B 109.6 . . ?
C11A C10A H10B 109.6 . . ?
H10A C10A H10B 108.2 . . ?
C12A C11A C10A 108.51(18) . . ?
C12A C11A H11A 110.0 . . ?
C10A C11A H11A 110.0 . . ?
C12A C11A H11B 110.0 . . ?
C10A C11A H11B 110.0 . . ?
H11A C11A H11B 108.4 . . ?
O3A C12A C11A 111.04(18) . . ?
O3A C12A H12A 109.4 . . ?
C11A C12A H12A 109.4 . . ?
O3A C12A H12B 109.4 . . ?
C11A C12A H12B 109.4 . . ?
H12A C12A H12B 108.0 . . ?
C14A C13A C15A 112.7(2) . . ?
C14A C13A C16A 110.73(19) . . ?
C15A C13A C16A 111.02(19) . . ?
C14A C13A S1A 110.20(15) . . ?
C15A C13A S1A 107.97(16) . . ?
C16A C13A S1A 103.81(15) . . ?
C13A C14A H14A 109.5 . . ?
C13A C14A H14B 109.5 . . ?
H14A C14A H14B 109.5 . . ?
C13A C14A H14C 109.5 . . ?
H14A C14A H14C 109.5 . . ?
H14B C14A H14C 109.5 . . ?
C13A C15A H15A 109.5 . . ?
C13A C15A H15B 109.5 . . ?
H15A C15A H15B 109.5 . . ?
C13A C15A H15C 109.5 . . ?
H15A C15A H15C 109.5 . . ?
H15B C15A H15C 109.5 . . ?
C13A C16A H16A 109.5 . . ?
C13A C16A H16B 109.5 . . ?
H16A C16A H16B 109.5 . . ?
C13A C16A H16C 109.5 . . ?
H16A C16A H16C 109.5 . . ?
H16B C16A H16C 109.5 . . ?
O1 S1 N1 110.14(8) . . ?
O1 S1 C13 106.52(8) . . ?
N1 S1 C13 98.56(9) . . ?
C9 O2 C10 110.54(15) . . ?
C9 O3 C12 110.72(16) . . ?
C1 N1 S1 112.52(12) . . ?
C1 N1 H1N 109.3(14) . . ?
S1 N1 H1N 111.5(14) . . ?
C3 N2 C4 116.63(18) . . ?
N1 C1 C2 109.76(15) . . ?
N1 C1 C7 109.53(15) . . ?
C2 C1 C7 111.06(15) . . ?
N1 C1 H1 108.8 . . ?
C2 C1 H1 108.8 . . ?
C7 C1 H1 108.8 . . ?
C3 C2 C6 117.19(18) . . ?
C3 C2 C1 121.05(17) . . ?
C6 C2 C1 121.74(18) . . ?
N2 C3 C2 124.77(19) . . ?
N2 C3 H3 117.6 . . ?
C2 C3 H3 117.6 . . ?
N2 C4 C5 123.28(19) . . ?
N2 C4 H4 118.4 . . ?
C5 C4 H4 118.4 . . ?
C4 C5 C6 119.0(2) . . ?
C4 C5 H5 120.5 . . ?
C6 C5 H5 120.5 . . ?
C5 C6 C2 119.2(2) . . ?
C5 C6 H6 120.4 . . ?
C2 C6 H6 120.4 . . ?
C8 C7 C1 111.66(16) . . ?
C8 C7 H7A 109.3 . . ?
C1 C7 H7A 109.3 . . ?
C8 C7 H7B 109.3 . . ?
C1 C7 H7B 109.3 . . ?
H7A C7 H7B 107.9 . . ?
C9 C8 C7 113.57(16) . . ?
C9 C8 H8A 108.9 . . ?
C7 C8 H8A 108.9 . . ?
C9 C8 H8B 108.9 . . ?
C7 C8 H8B 108.9 . . ?
H8A C8 H8B 107.7 . . ?
O2 C9 O3 111.69(15) . . ?
O2 C9 C8 109.56(15) . . ?
O3 C9 C8 108.09(16) . . ?
O2 C9 H9 109.2 . . ?
O3 C9 H9 109.2 . . ?
C8 C9 H9 109.2 . . ?
O2 C10 C11 110.23(18) . . ?
O2 C10 H10C 109.6 . . ?
C11 C10 H10C 109.6 . . ?
O2 C10 H10D 109.6 . . ?
C11 C10 H10D 109.6 . . ?
H10C C10 H10D 108.1 . . ?
C10 C11 C12 109.23(18) . . ?
C10 C11 H11C 109.8 . . ?
C12 C11 H11C 109.8 . . ?
C10 C11 H11D 109.8 . . ?
C12 C11 H11D 109.8 . . ?
H11C C11 H11D 108.3 . . ?
O3 C12 C11 110.19(17) . . ?
O3 C12 H12C 109.6 . . ?
C11 C12 H12C 109.6 . . ?
O3 C12 H12D 109.6 . . ?
C11 C12 H12D 109.6 . . ?
H12C C12 H12D 108.1 . . ?
C16 C13 C15 111.03(17) . . ?
C16 C13 C14 112.61(18) . . ?
C15 C13 C14 110.71(18) . . ?
C16 C13 S1 111.09(14) . . ?
C15 C13 S1 104.37(14) . . ?
C14 C13 S1 106.64(14) . . ?
C13 C14 H14D 109.5 . . ?
C13 C14 H14E 109.5 . . ?
H14D C14 H14E 109.5 . . ?
C13 C14 H14F 109.5 . . ?
H14D C14 H14F 109.5 . . ?
H14E C14 H14F 109.5 . . ?
C13 C15 H15D 109.5 . . ?
C13 C15 H15E 109.5 . . ?
H15D C15 H15E 109.5 . . ?
C13 C15 H15F 109.5 . . ?
H15D C15 H15F 109.5 . . ?
H15E C15 H15F 109.5 . . ?
C13 C16 H16D 109.5 . . ?
C13 C16 H16E 109.5 . . ?
H16D C16 H16E 109.5 . . ?
C13 C16 H16F 109.5 . . ?
H16D C16 H16F 109.5 . . ?
H16E C16 H16F 109.5 . . ?

loop_
_geom_bond_atom_site_label_1
_geom_bond_atom_site_label_2
_geom_bond_distance
_geom_bond_site_symmetry_2
_geom_bond_publ_flag
S1A O1A 1.4907(15) . ?
S1A N1A 1.6744(17) . ?
S1A C13A 1.836(2) . ?
O2A C9A 1.407(2) . ?
O2A C10A 1.435(2) . ?
O3A C9A 1.408(2) . ?
O3A C12A 1.432(2) . ?
N1A C1A 1.489(2) . ?
N1A H1NA 0.81(2) . ?
N2A C3A 1.342(2) . ?
N2A C4A 1.342(3) . ?
C1A C2A 1.515(3) . ?
C1A C7A 1.532(3) . ?
C1A H1A 1.0000 . ?
C2A C3A 1.381(3) . ?
C2A C6A 1.394(3) . ?
C3A H3A 0.9500 . ?
C4A C5A 1.377(3) . ?
C4A H4A 0.9500 . ?
C5A C6A 1.384(3) . ?
C5A H5A 0.9500 . ?
C6A H6A 0.9500 . ?
C7A C8A 1.521(3) . ?
C7A H7A1 0.9900 . ?
C7A H7A2 0.9900 . ?
C8A C9A 1.502(3) . ?
C8A H8A1 0.9900 . ?
C8A H8A2 0.9900 . ?
C9A H9A 1.0000 . ?
C10A C11A 1.509(3) . ?
C10A H10A 0.9900 . ?
C10A H10B 0.9900 . ?
C11A C12A 1.508(3) . ?
C11A H11A 0.9900 . ?
C11A H11B 0.9900 . ?
C12A H12A 0.9900 . ?
C12A H12B 0.9900 . ?
C13A C14A 1.520(3) . ?
C13A C15A 1.521(3) . ?
C13A C16A 1.528(3) . ?
C14A H14A 0.9800 . ?
C14A H14B 0.9800 . ?
C14A H14C 0.9800 . ?
C15A H15A 0.9800 . ?
C15A H15B 0.9800 . ?
C15A H15C 0.9800 . ?
C16A H16A 0.9800 . ?
C16A H16B 0.9800 . ?
C16A H16C 0.9800 . ?
S1 O1 1.4910(14) . ?
S1 N1 1.6884(16) . ?
S1 C13 1.835(2) . ?
O2 C9 1.406(2) . ?
O2 C10 1.433(2) . ?
O3 C9 1.407(2) . ?
O3 C12 1.435(2) . ?
N1 C1 1.492(2) . ?
N1 H1N 0.82(2) . ?
N2 C3 1.341(2) . ?
N2 C4 1.341(3) . ?
C1 C2 1.512(3) . ?
C1 C7 1.536(2) . ?
C1 H1 1.0000 . ?
C2 C3 1.388(3) . ?
C2 C6 1.391(3) . ?
C3 H3 0.9500 . ?
C4 C5 1.383(3) . ?
C4 H4 0.9500 . ?
C5 C6 1.386(3) . ?
C5 H5 0.9500 . ?
C6 H6 0.9500 . ?
C7 C8 1.520(3) . ?
C7 H7A 0.9900 . ?
C7 H7B 0.9900 . ?
C8 C9 1.504(3) . ?
C8 H8A 0.9900 . ?
C8 H8B 0.9900 . ?
C9 H9 1.0000 . ?
C10 C11 1.509(3) . ?
C10 H10C 0.9900 . ?
C10 H10D 0.9900 . ?
C11 C12 1.510(3) . ?
C11 H11C 0.9900 . ?
C11 H11D 0.9900 . ?
C12 H12C 0.9900 . ?
C12 H12D 0.9900 . ?
C13 C16 1.520(3) . ?
C13 C15 1.529(3) . ?
C13 C14 1.531(3) . ?
C14 H14D 0.9800 . ?
C14 H14E 0.9800 . ?
C14 H14F 0.9800 . ?
C15 H15D 0.9800 . ?
C15 H15E 0.9800 . ?
C15 H15F 0.9800 . ?
C16 H16D 0.9800 . ?
C16 H16E 0.9800 . ?
C16 H16F 0.9800 . ?

loop_
_geom_hbond_atom_site_label_D
_geom_hbond_atom_site_label_H
_geom_hbond_atom_site_label_A
_geom_hbond_distance_DH
_geom_hbond_distance_HA
_geom_hbond_distance_DA
_geom_hbond_angle_DHA
_geom_hbond_site_symmetry_A
N1 H1N N2 0.82(2) 2.43(2) 3.173(2) 151.4(19) 2_765
N1A H1NA N2A 0.81(2) 2.33(2) 3.088(2) 155(2) 2_656

loop_
_geom_torsion_atom_site_label_1
_geom_torsion_atom_site_label_2
_geom_torsion_atom_site_label_3
_geom_torsion_atom_site_label_4
_geom_torsion
_geom_torsion_site_symmetry_1
_geom_torsion_site_symmetry_2
_geom_torsion_site_symmetry_3
_geom_torsion_site_symmetry_4
_geom_torsion_publ_flag
O1A S1A N1A C1A -85.56(15) . . . . ?
C13A S1A N1A C1A 164.15(14) . . . . ?
S1A N1A C1A C2A 169.27(13) . . . . ?
S1A N1A C1A C7A -69.41(18) . . . . ?
N1A C1A C2A C3A -128.79(18) . . . . ?
C7A C1A C2A C3A 110.95(19) . . . . ?
N1A C1A C2A C6A 52.2(2) . . . . ?
C7A C1A C2A C6A -68.0(2) . . . . ?
C4A N2A C3A C2A 1.0(3) . . . . ?
C6A C2A C3A N2A -0.9(3) . . . . ?
C1A C2A C3A N2A -179.92(17) . . . . ?
C3A N2A C4A C5A 0.0(3) . . . . ?
N2A C4A C5A C6A -0.9(3) . . . . ?
C4A C5A C6A C2A 0.9(3) . . . . ?
C3A C2A C6A C5A -0.1(3) . . . . ?
C1A C2A C6A C5A 178.91(17) . . . . ?
N1A C1A C7A C8A 174.43(16) . . . . ?
C2A C1A C7A C8A -66.0(2) . . . . ?
C1A C7A C8A C9A -169.58(17) . . . . ?
C10A O2A C9A O3A -61.0(2) . . . . ?
C10A O2A C9A C8A 178.45(16) . . . . ?
C12A O3A C9A O2A 59.8(2) . . . . ?
C12A O3A C9A C8A -179.17(16) . . . . ?
C7A C8A C9A O2A -56.1(2) . . . . ?
C7A C8A C9A O3A -178.86(16) . . . . ?
C9A O2A C10A C11A 58.1(2) . . . . ?
O2A C10A C11A C12A -54.0(2) . . . . ?
C9A O3A C12A C11A -56.1(2) . . . . ?
C10A C11A C12A O3A 53.3(3) . . . . ?
O1A S1A C13A C14A -58.43(17) . . . . ?
N1A S1A C13A C14A 55.77(16) . . . . ?
O1A S1A C13A C15A 178.09(16) . . . . ?
N1A S1A C13A C15A -67.71(17) . . . . ?
O1A S1A C13A C16A 60.18(17) . . . . ?
N1A S1A C13A C16A 174.38(15) . . . . ?
O1 S1 N1 C1 86.58(14) . . . . ?
C13 S1 N1 C1 -162.23(13) . . . . ?
S1 N1 C1 C2 -164.26(13) . . . . ?
S1 N1 C1 C7 73.56(17) . . . . ?
N1 C1 C2 C3 130.96(18) . . . . ?
C7 C1 C2 C3 -107.78(19) . . . . ?
N1 C1 C2 C6 -50.7(2) . . . . ?
C7 C1 C2 C6 70.6(2) . . . . ?
C4 N2 C3 C2 -0.6(3) . . . . ?
C6 C2 C3 N2 -0.2(3) . . . . ?
C1 C2 C3 N2 178.29(17) . . . . ?
C3 N2 C4 C5 0.6(3) . . . . ?
N2 C4 C5 C6 0.3(3) . . . . ?
C4 C5 C6 C2 -1.1(3) . . . . ?
C3 C2 C6 C5 1.1(3) . . . . ?
C1 C2 C6 C5 -177.38(17) . . . . ?
N1 C1 C7 C8 -162.17(15) . . . . ?
C2 C1 C7 C8 76.4(2) . . . . ?
C1 C7 C8 C9 -172.42(16) . . . . ?
C10 O2 C9 O3 -62.3(2) . . . . ?
C10 O2 C9 C8 177.99(17) . . . . ?
C12 O3 C9 O2 62.1(2) . . . . ?
C12 O3 C9 C8 -177.34(17) . . . . ?
C7 C8 C9 O2 -51.5(2) . . . . ?
C7 C8 C9 O3 -173.42(16) . . . . ?
C9 O2 C10 C11 57.6(2) . . . . ?
O2 C10 C11 C12 -53.0(2) . . . . ?
C9 O3 C12 C11 -57.1(2) . . . . ?
C10 C11 C12 O3 52.7(2) . . . . ?
O1 S1 C13 C16 65.27(15) . . . . ?
N1 S1 C13 C16 -48.80(15) . . . . ?
O1 S1 C13 C15 -54.45(16) . . . . ?
N1 S1 C13 C15 -168.52(14) . . . . ?
O1 S1 C13 C14 -171.68(14) . . . . ?
N1 S1 C13 C14 74.24(15) . . . . ?
